data_2005332
loop_
_publ_author_name
'Coffey, T. A.'
'Forster, G. D.'
'Hogarth, G.'

_publ_section_title
;Tris(<i>N</i>,<i>N</i>-diethyldithiocarbamato-<i>S</i>,<i>S</i>')(thionitrosyl-<i>N</i>)molybdenum(III),
 [Mo(\h^2^-S~2~CNEt~2~)~3~(NS)]
;
_journal_issue 9
_journal_name_full 'Acta Crystallographica Section C'
_journal_page_first 2157
_journal_page_last 2159
_journal_paper_doi 10.1107/S010827019600707X
_journal_volume 52
_journal_year 1996
_chemical_formula_iupac '[Mo (C5 H10 N1 S2)3 (N S)]'
_chemical_formula_sum 'C15 H30 Mo N4 S7'
_chemical_formula_weight 586.79
_chemical_name_systematic
;
 ?
;
_space_group_IT_number 14
_symmetry_cell_setting monoclinic
_symmetry_space_group_name_Hall '-P 2ybc'
_symmetry_space_group_name_H-M 'P 1 21/c 1'
_audit_creation_method SHELXL
_cell_angle_alpha 90.00
_cell_angle_beta 96.35(2)
_cell_angle_gamma 90.00
_cell_formula_units_Z 4
_cell_length_a 9.686(3)
_cell_length_b 17.512(4)
_cell_length_c 15.470(5)
_cell_measurement_reflns_used 30
_cell_measurement_temperature 293(2)
_cell_measurement_theta_max 20
_cell_measurement_theta_min 10
_cell_volume 2607.9(13)
_computing_cell_refinement 'Nicolet R3 software'
_computing_data_collection 'Nicolet R3 software'
_computing_data_reduction 'XDISK (Siemens, 1991)'
_computing_molecular_graphics SHELXTL-Plus
_computing_publication_material SHELXL93
_computing_structure_refinement 'SHELXL93 (Sheldrick, 1993)'
_computing_structure_solution 'SHELXTL-Plus (Sheldrick, 1986)'
_diffrn_ambient_temperature 293(2)
_diffrn_measurement_device 'Nicolet R3m/V'
_diffrn_measurement_method \w-2\q
_diffrn_radiation_monochromator graphite
_diffrn_radiation_source 'normal-focus sealed tube'
_diffrn_radiation_type MoK\a
_diffrn_radiation_wavelength 0.71073
_diffrn_reflns_av_R_equivalents 0.0199
_diffrn_reflns_av_sigmaI/netI 0.0297
_diffrn_reflns_limit_h_max 11
_diffrn_reflns_limit_h_min 0
_diffrn_reflns_limit_k_max 20
_diffrn_reflns_limit_k_min 0
_diffrn_reflns_limit_l_max 18
_diffrn_reflns_limit_l_min -18
_diffrn_reflns_number 4869
_diffrn_reflns_theta_max 25.07
_diffrn_reflns_theta_min 2.64
_diffrn_standards_decay_% 0
_diffrn_standards_interval_count 97
_diffrn_standards_number 3
_exptl_absorpt_coefficient_mu 1.073
_exptl_absorpt_correction_T_max 0.974
_exptl_absorpt_correction_T_min 0.711
_exptl_absorpt_correction_type 'empirical based on \y scans (North, Phillips & Mathews, 1968)'
_exptl_crystal_colour Orange
_exptl_crystal_density_diffrn 1.494
_exptl_crystal_density_method 'not measured'
_exptl_crystal_description Block
_exptl_crystal_F_000 1208
_exptl_crystal_size_max 0.50
_exptl_crystal_size_mid 0.40
_exptl_crystal_size_min 0.30
_refine_diff_density_max 0.35
_refine_diff_density_min -0.41
_refine_ls_extinction_method none
_refine_ls_goodness_of_fit_all 0.979
_refine_ls_goodness_of_fit_obs 1.006
_refine_ls_hydrogen_treatment 'H atoms fixed'
_refine_ls_matrix_type full
_refine_ls_number_parameters 253
_refine_ls_number_reflns 4574
_refine_ls_number_restraints 0
_refine_ls_restrained_S_all 1.034
_refine_ls_restrained_S_obs 1.006
_refine_ls_R_factor_all 0.0623
_refine_ls_R_factor_obs 0.0410
_refine_ls_shift/esd_max 0.002
_refine_ls_shift/esd_mean 0.000
_refine_ls_structure_factor_coef Fsqd
_refine_ls_weighting_scheme
;
calc w = 1/[\s^2^(F~o~^2^) + (0.0318P)^2^ + 5.4597P]
where P = (F~o~^2^ + 2F~c~^2^)/3
;
_refine_ls_wR_factor_all 0.1033
_refine_ls_wR_factor_obs 0.0858
_reflns_number_observed 3395
_reflns_number_total 4588
_reflns_observed_criterion >2sigma(I)
_cod_data_source_file bm1082.cif
_cod_data_source_block str426
_cod_original_cell_volume 2608.0(12)
_cod_original_sg_symbol_H-M 'P 21/c'
_cod_database_code 2005332

loop_
_symmetry_equiv_pos_as_xyz
'x, y, z'
'-x, y+1/2, -z+1/2'
'-x, -y, -z'
'x, -y-1/2, z-1/2'

loop_
_atom_site_aniso_label
_atom_site_aniso_U_11
_atom_site_aniso_U_22
_atom_site_aniso_U_33
_atom_site_aniso_U_12
_atom_site_aniso_U_13
_atom_site_aniso_U_23
Mo(1) 0.0500(2) 0.0499(2) 0.0479(2) 0.0022(2) 0.0061(2) 0.0005(2)
S(1) 0.0675(7) 0.0544(7) 0.0532(6) -0.0133(6) 0.0098(5) 0.0080(5)
S(2) 0.0660(7) 0.0516(7) 0.0555(7) -0.0106(6) 0.0074(5) 0.0084(5)
S(3) 0.0541(7) 0.0669(8) 0.0601(7) 0.0048(6) 0.0132(5) 0.0058(6)
S(4) 0.0700(8) 0.0649(8) 0.0509(6) 0.0167(6) 0.0158(6) 0.0087(5)
S(5) 0.0620(8) 0.0861(10) 0.0681(8) 0.0132(7) 0.0204(6) 0.0136(7)
S(6) 0.0611(7) 0.0723(8) 0.0671(8) 0.0152(6) 0.0056(6) 0.0077(6)
S(7) 0.0720(8) 0.0547(7) 0.0725(8) 0.0004(6) 0.0061(6) -0.0081(6)
N(1) 0.058(2) 0.064(2) 0.045(2) -0.008(2) 0.006(2) 0.003(2)
N(2) 0.066(2) 0.074(3) 0.052(2) 0.019(2) 0.009(2) 0.001(2)
N(3) 0.050(2) 0.076(3) 0.094(3) 0.004(2) 0.014(2) -0.012(3)
N(4) 0.053(2) 0.051(2) 0.046(2) 0.008(2) 0.006(2) 0.001(2)
C(1) 0.051(2) 0.054(3) 0.049(2) -0.006(2) 0.007(2) 0.004(2)
C(2) 0.087(4) 0.077(4) 0.055(3) -0.020(3) 0.010(3) -0.004(3)
C(3) 0.134(6) 0.082(4) 0.103(5) 0.006(4) 0.043(4) -0.011(4)
C(4) 0.066(3) 0.080(3) 0.047(2) -0.010(3) 0.013(2) 0.012(2)
C(5) 0.071(4) 0.093(4) 0.084(4) -0.007(3) 0.006(3) 0.033(3)
C(6) 0.054(3) 0.060(3) 0.051(2) 0.008(2) 0.004(2) -0.005(2)
C(7) 0.074(4) 0.091(4) 0.078(4) 0.027(3) 0.016(3) 0.003(3)
C(8) 0.066(8) 0.116(12) 0.115(12) -0.003(8) 0.008(7) -0.026(10)
C(8A) 0.100(17) 0.13(3) 0.11(2) 0.04(2) 0.003(14) -0.016(19)
C(9) 0.084(4) 0.077(4) 0.051(3) 0.026(3) 0.004(3) 0.006(3)
C(10) 0.124(5) 0.064(4) 0.079(4) 0.021(4) 0.017(4) 0.001(3)
C(11) 0.057(3) 0.063(3) 0.071(3) 0.004(2) 0.001(2) -0.004(2)
C(12) 0.059(3) 0.070(4) 0.116(5) 0.007(3) 0.004(3) -0.019(3)
C(13) 0.095(5) 0.084(4) 0.120(5) 0.000(4) -0.008(4) -0.011(4)
C(14) 0.069(4) 0.108(5) 0.121(5) 0.015(4) 0.039(4) -0.001(4)
C(15) 0.150(7) 0.132(7) 0.104(5) 0.034(6) 0.040(5) 0.003(5)

loop_
_atom_site_label
_atom_site_occupancy
_atom_site_fract_x
_atom_site_fract_y
_atom_site_fract_z
_atom_site_U_iso_or_equiv
_atom_site_thermal_displace_type
_atom_site_calc_flag
_atom_site_refinement_flags
_atom_site_type_symbol
Mo(1) 1 0.80339(4) 0.08735(2) 0.78350(2) 0.04920(13) Uani d . Mo
S(1) 1 0.69624(13) -0.01498(7) 0.67330(8) 0.0581(3) Uani d . S
S(2) 1 0.82794(13) 0.12681(7) 0.63188(8) 0.0576(3) Uani d . S
S(3) 1 1.03111(12) 0.02744(7) 0.75338(8) 0.0598(3) Uani d . S
S(4) 1 0.88101(13) -0.01402(7) 0.89206(7) 0.0612(3) Uani d . S
S(5) 1 0.62514(14) 0.07494(9) 0.88920(9) 0.0710(4) Uani d . S
S(6) 1 0.58578(13) 0.16167(8) 0.73554(8) 0.0670(3) Uani d . S
S(7) 1 0.96146(14) 0.24365(7) 0.86763(9) 0.0665(3) Uani d . S
N(1) 1 0.7292(4) 0.0278(2) 0.5100(2) 0.0554(9) Uani d . N
N(2) 1 1.1049(4) -0.0924(2) 0.8574(2) 0.0637(10) Uani d . N
N(3) 1 0.3874(4) 0.1504(3) 0.8441(3) 0.0730(12) Uani d . N
N(4) 1 0.8881(4) 0.1682(2) 0.8324(2) 0.0501(9) Uani d . N
C(1) 1 0.7468(4) 0.0430(3) 0.5943(3) 0.0514(10) Uani d . C
C(2) 1 0.6710(6) -0.0451(3) 0.4768(3) 0.0725(14) Uani d . C
H(2A) 1 0.6180(6) -0.0373(3) 0.4213(3) 0.080 Uiso d R H
H(2B) 1 0.6098(6) -0.0647(3) 0.5163(3) 0.080 Uiso d R H
C(3) 1 0.7823(8) -0.1024(4) 0.4668(4) 0.104(2) Uani d . C
H(3A) 1 0.7429(8) -0.1500(4) 0.4453(4) 0.080 Uiso d R H
H(3B) 1 0.8427(8) -0.0829(4) 0.4268(4) 0.080 Uiso d R H
H(3C) 1 0.8344(8) -0.1105(4) 0.5225(4) 0.080 Uiso d R H
C(4) 1 0.7700(5) 0.0827(3) 0.4456(3) 0.0639(13) Uani d . C
H(4A) 1 0.7955(5) 0.0555(3) 0.3958(3) 0.080 Uiso d R H
H(4B) 1 0.8495(5) 0.1109(3) 0.4704(3) 0.080 Uiso d R H
C(5) 1 0.6548(6) 0.1367(3) 0.4163(4) 0.083(2) Uani d . C
H(5A) 1 0.6838(6) 0.1720(3) 0.3744(4) 0.080 Uiso d R H
H(5B) 1 0.5758(6) 0.1084(3) 0.3907(4) 0.080 Uiso d R H
H(5C) 1 0.6303(6) 0.1643(3) 0.4660(4) 0.080 Uiso d R H
C(6) 1 1.0205(5) -0.0347(3) 0.8377(3) 0.0553(11) Uani d . C
C(7) 1 1.2142(6) -0.1127(4) 0.8029(4) 0.080(2) Uani d . C
H(7A) 1 1.1908(6) -0.0925(4) 0.7455(4) 0.080 Uiso d R H
H(7B) 1 1.2184(6) -0.1674(4) 0.7986(4) 0.080 Uiso d R H
C(8) 0.65 1.3437(16) -0.0741(8) 0.8287(11) 0.100(4) Uani d P C
H(8A) 0.65 1.4109(16) -0.0906(8) 0.7915(11) 0.080 Uiso d PR H
H(8B) 0.65 1.3129(16) -0.0235(8) 0.8125(11) 0.080 Uiso d PR H
H(8C) 0.65 1.3852(16) -0.0740(8) 0.8880(11) 0.080 Uiso d PR H
C(8A) 0.35 1.356(4) -0.1165(16) 0.851(2) 0.114(11) Uani d P C
H(8AD) 0.35 1.3986(35) -0.1515(16) 0.8938(23) 0.080 Uiso d PR H
H(8AA) 0.35 1.4120(35) -0.1118(16) 0.8043(23) 0.080 Uiso d PR H
H(8AB) 0.35 1.3462(35) -0.0675(16) 0.8776(23) 0.080 Uiso d PR H
C(9) 1 1.0784(6) -0.1468(3) 0.9256(3) 0.0712(14) Uani d . C
H(9A) 1 1.0427(6) -0.1202(3) 0.9727(3) 0.080 Uiso d R H
H(9B) 1 1.1641(6) -0.1709(3) 0.9479(3) 0.080 Uiso d R H
C(10) 1 0.9760(7) -0.2076(3) 0.8916(4) 0.089(2) Uani d . C
H(10A) 1 0.9600(7) -0.2429(3) 0.9369(4) 0.080 Uiso d R H
H(10B) 1 0.8901(7) -0.1834(3) 0.8700(4) 0.080 Uiso d R H
H(10C) 1 1.0125(7) -0.2345(3) 0.8450(4) 0.080 Uiso d R H
C(11) 1 0.5140(5) 0.1319(3) 0.8256(3) 0.0644(13) Uani d . C
C(12) 1 0.2970(6) 0.1991(3) 0.7830(4) 0.082(2) Uani d . C
H(12A) 1 0.2013(6) 0.1877(3) 0.7881(4) 0.080 Uiso d R H
H(12B) 1 0.3150(6) 0.1874(3) 0.7247(4) 0.080 Uiso d R H
C(13) 1 0.3225(7) 0.2819(4) 0.7992(5) 0.101(2) Uani d . C
H(13A) 1 0.2633(7) 0.3118(4) 0.7583(5) 0.080 Uiso d R H
H(13B) 1 0.3032(7) 0.2938(4) 0.8572(5) 0.080 Uiso d R H
H(13C) 1 0.4179(7) 0.2935(4) 0.7932(5) 0.080 Uiso d R H
C(14) 1 0.3356(6) 0.1246(4) 0.9248(4) 0.097(2) Uani d . C
H(14A) 1 0.3816(6) 0.0776(4) 0.9422(4) 0.080 Uiso d R H
H(14B) 1 0.2377(6) 0.1145(4) 0.9144(4) 0.080 Uiso d R H
C(15) 1 0.3617(9) 0.1800(5) 0.9965(5) 0.127(3) Uani d . C
H(15A) 1 0.3280(9) 0.1607(5) 1.0483(5) 0.080 Uiso d R H
H(15B) 1 0.4597(9) 0.1895(5) 1.0075(5) 0.080 Uiso d R H
H(15C) 1 0.3145(9) 0.2268(5) 0.9795(5) 0.080 Uiso d R H

loop_
_atom_type_symbol
_atom_type_description
_atom_type_scat_dispersion_real
_atom_type_scat_dispersion_imag
_atom_type_scat_source
C C 0.0033 0.0016 'International Tables Vol C Tables 4.2.6.8 and 6.1.1.4'
H H 0.0000 0.0000 'International Tables Vol C Tables 4.2.6.8 and 6.1.1.4'
N N 0.0061 0.0033 'International Tables Vol C Tables 4.2.6.8 and 6.1.1.4'
S S 0.1246 0.1234 'International Tables Vol C Tables 4.2.6.8 and 6.1.1.4'
Mo Mo -1.6832 0.6857 'International Tables Vol C Tables 4.2.6.8 and 6.1.1.4'

loop_
_geom_angle_atom_site_label_1
_geom_angle_atom_site_label_2
_geom_angle_atom_site_label_3
_geom_angle
_geom_angle_publ_flag
N(4) Mo(1) S(2) 95.36(11) ?
N(4) Mo(1) S(4) 100.98(12) ?
S(2) Mo(1) S(4) 141.17(4) ?
N(4) Mo(1) S(5) 96.35(12) ?
S(2) Mo(1) S(5) 141.53(5) ?
S(4) Mo(1) S(5) 71.29(5) ?
N(4) Mo(1) S(6) 92.64(12) ?
S(2) Mo(1) S(6) 75.06(5) ?
S(4) Mo(1) S(6) 138.09(5) ?
S(5) Mo(1) S(6) 67.90(5) yes
N(4) Mo(1) S(3) 92.19(12) ?
S(2) Mo(1) S(3) 76.41(5) ?
S(4) Mo(1) S(3) 68.05(4) yes
S(5) Mo(1) S(3) 139.33(5) ?
S(6) Mo(1) S(3) 151.38(4) ?
N(4) Mo(1) S(1) 164.62(11) yes
S(2) Mo(1) S(1) 69.29(4) yes
S(4) Mo(1) S(1) 91.12(5) ?
S(5) Mo(1) S(1) 96.51(5) ?
S(6) Mo(1) S(1) 84.43(5) ?
S(3) Mo(1) S(1) 83.50(5) ?
C(1) S(1) Mo(1) 86.2(2) ?
C(1) S(2) Mo(1) 89.67(15) ?
C(6) S(3) Mo(1) 89.8(2) ?
C(6) S(4) Mo(1) 90.9(2) ?
C(11) S(5) Mo(1) 90.5(2) ?
C(11) S(6) Mo(1) 90.3(2) ?
C(1) N(1) C(2) 121.6(4) ?
C(1) N(1) C(4) 121.4(4) ?
C(2) N(1) C(4) 117.0(4) ?
C(6) N(2) C(9) 120.8(4) ?
C(6) N(2) C(7) 121.6(4) ?
C(9) N(2) C(7) 116.7(4) ?
C(11) N(3) C(14) 121.2(5) ?
C(11) N(3) C(12) 119.7(5) ?
C(14) N(3) C(12) 119.1(4) ?
S(7) N(4) Mo(1) 174.8(2) yes
N(1) C(1) S(1) 124.8(3) ?
N(1) C(1) S(2) 120.4(3) ?
S(1) C(1) S(2) 114.8(2) ?
N(1) C(2) C(3) 111.6(5) ?
N(1) C(4) C(5) 111.8(4) ?
N(2) C(6) S(4) 123.7(4) ?
N(2) C(6) S(3) 125.2(4) ?
S(4) C(6) S(3) 111.0(3) ?
C(8) C(7) N(2) 112.8(8) ?
C(8) C(7) C(8A) 32.6(12) ?
N(2) C(7) C(8A) 113.9(15) ?
C(8A) C(8) C(7) 77.(3) ?
C(8) C(8A) C(7) 71.(3) ?
N(2) C(9) C(10) 111.6(4) ?
N(3) C(11) S(5) 124.0(4) ?
N(3) C(11) S(6) 124.8(4) ?
S(5) C(11) S(6) 111.2(3) ?
N(3) C(12) C(13) 112.2(5) ?
N(3) C(14) C(15) 113.0(6) ?

loop_
_geom_bond_atom_site_label_1
_geom_bond_atom_site_label_2
_geom_bond_distance
_geom_bond_publ_flag
Mo(1) N(4) 1.765(4) yes
Mo(1) S(2) 2.4817(14) yes
Mo(1) S(4) 2.5016(13) yes
Mo(1) S(5) 2.5152(15) yes
Mo(1) S(6) 2.5182(14) yes
Mo(1) S(3) 2.5320(13) yes
Mo(1) S(1) 2.6083(14) yes
S(1) C(1) 1.703(4) ?
S(2) C(1) 1.734(5) ?
S(3) C(6) 1.710(5) ?
S(4) C(6) 1.707(5) ?
S(5) C(11) 1.700(5) ?
S(6) C(11) 1.706(5) ?
S(7) N(4) 1.568(4) yes
N(1) C(1) 1.324(5) ?
N(1) C(2) 1.465(6) ?
N(1) C(4) 1.469(5) ?
N(2) C(6) 1.314(6) ?
N(2) C(9) 1.467(6) ?
N(2) C(7) 1.468(6) ?
N(3) C(11) 1.330(6) ?
N(3) C(14) 1.466(7) ?
N(3) C(12) 1.486(7) ?
C(2) C(3) 1.494(8) ?
C(4) C(5) 1.495(7) ?
C(7) C(8) 1.44(2) ?
C(7) C(8A) 1.49(3) ?
C(8) C(8A) 0.82(3) ?
C(9) C(10) 1.509(8) ?
C(12) C(13) 1.487(8) ?
C(14) C(15) 1.475(9) ?
